data_2236629
loop_
_publ_author_name
'Bian, Chang-Xin'
'Yao, Xiao-Qiang'
'Song, Yu-Min'

_publ_section_title
;
 Poly[diaqua[\m-1,4-bis(1<i>H</i>-imidazol-1-yl)benzene-\k^2^<i>N</i>^3^:<i>N</i>^3'^](\m-fumarato-\k^2^<i>O</i>^1^:<i>O</i>^4^)nickel(II)]
;
_journal_coeditor_code SU2481
_journal_issue 10
_journal_name_full 'Acta Crystallographica Section E'
_journal_page_first m1286
_journal_page_last m1287
_journal_paper_doi 10.1107/S1600536812038895
_journal_volume 68
_journal_year 2012
_chemical_formula_iupac '[Ni (C4 H2 O4) (C12 H10 N4) (H2 O)2]'
_chemical_formula_moiety 'C16 H16 N4 Ni O6'
_chemical_formula_sum 'C16 H16 N4 Ni O6'
_chemical_formula_weight 419.04
_chemical_name_systematic
;
Poly[diaqua[\m-1,4-bis(1<i>H</i>-imidazol-1-yl)benzene-
\k^2^<i>N</i>^3^:<i>N</i>^3'^](\m-fumarato-
\k^2^<i>O</i>^1^:<i>O</i>^4^)nickel(II)]
;
_space_group_IT_number 60
_symmetry_cell_setting orthorhombic
_symmetry_space_group_name_Hall '-P 2n 2ab'
_symmetry_space_group_name_H-M 'P b c n'
_atom_sites_solution_hydrogens geom
_atom_sites_solution_primary direct
_atom_sites_solution_secondary difmap
_audit_creation_method SHELXL-97
_cell_angle_alpha 90.00
_cell_angle_beta 90.00
_cell_angle_gamma 90.00
_cell_formula_units_Z 4
_cell_length_a 11.2806(4)
_cell_length_b 16.3703(7)
_cell_length_c 9.0253(3)
_cell_measurement_reflns_used 4217
_cell_measurement_temperature 296(2)
_cell_measurement_theta_max 28.43
_cell_measurement_theta_min 2.49
_cell_volume 1666.67(11)
_computing_cell_refinement 'SAINT (Bruker, 2003)'
_computing_data_collection 'APEX2 (Bruker, 2004)'
_computing_data_reduction 'SAINT (Bruker, 2003)'
_computing_molecular_graphics 'SHELXTL (Sheldrick, 2008) and DIAMOND (Brandenburg, 2010)'
_computing_publication_material 'SHELXTL (Sheldrick, 2008) and publCIF (Westrip, 2010)'
_computing_structure_refinement 'SHELXL97 (Sheldrick, 2008)'
_computing_structure_solution 'SHELXS97 (Sheldrick, 2008)'
_diffrn_ambient_temperature 296(2)
_diffrn_measured_fraction_theta_full 0.999
_diffrn_measured_fraction_theta_max 0.999
_diffrn_measurement_device_type 'Bruke APEXII CCD area-dector'
_diffrn_measurement_method 'CCD rotation images, thin slices'
_diffrn_radiation_monochromator graphite
_diffrn_radiation_source 'fine-focus sealed tube'
_diffrn_radiation_type MoK\a
_diffrn_radiation_wavelength 0.71073
_diffrn_reflns_av_R_equivalents 0.0188
_diffrn_reflns_av_sigmaI/netI 0.0173
_diffrn_reflns_limit_h_max 15
_diffrn_reflns_limit_h_min -13
_diffrn_reflns_limit_k_max 21
_diffrn_reflns_limit_k_min -18
_diffrn_reflns_limit_l_max 12
_diffrn_reflns_limit_l_min -12
_diffrn_reflns_number 8512
_diffrn_reflns_theta_full 28.45
_diffrn_reflns_theta_max 28.45
_diffrn_reflns_theta_min 2.19
_exptl_absorpt_coefficient_mu 1.209
_exptl_absorpt_correction_T_max 0.7940
_exptl_absorpt_correction_T_min 0.7684
_exptl_absorpt_correction_type multi-scan
_exptl_absorpt_process_details '(SADABS; Sheldrick, 1996)'
_exptl_crystal_colour green
_exptl_crystal_density_diffrn 1.670
_exptl_crystal_density_method 'not measured'
_exptl_crystal_description block
_exptl_crystal_F_000 864
_exptl_crystal_size_max 0.23
_exptl_crystal_size_mid 0.22
_exptl_crystal_size_min 0.20
_refine_diff_density_max 0.358
_refine_diff_density_min -0.476
_refine_ls_extinction_method none
_refine_ls_goodness_of_fit_ref 1.082
_refine_ls_hydrogen_treatment constr
_refine_ls_matrix_type full
_refine_ls_number_parameters 123
_refine_ls_number_reflns 2108
_refine_ls_number_restraints 2
_refine_ls_restrained_S_all 1.085
_refine_ls_R_factor_all 0.0355
_refine_ls_R_factor_gt 0.0304
_refine_ls_shift/su_max 0.000
_refine_ls_shift/su_mean 0.000
_refine_ls_structure_factor_coef Fsqd
_refine_ls_weighting_details 'calc w=1/[\s^2^(Fo^2^)+(0.0470P)^2^+1.0911P] where P=(Fo^2^+2Fc^2^)/3'
_refine_ls_weighting_scheme calc
_refine_ls_wR_factor_gt 0.0893
_refine_ls_wR_factor_ref 0.0926
_reflns_number_gt 1827
_reflns_number_total 2108
_reflns_threshold_expression I>2sigma(I)
_cod_data_source_file su2481.cif
_cod_data_source_block I
_cod_database_code 2236629
_cod_database_fobs_code 2236629

loop_
_symmetry_equiv_pos_as_xyz
'x, y, z'
'-x+1/2, -y+1/2, z+1/2'
'-x, y, -z+1/2'
'x+1/2, -y+1/2, -z'
'-x, -y, -z'
'x-1/2, y-1/2, -z-1/2'
'x, -y, z-1/2'
'-x-1/2, y-1/2, z'

loop_
_atom_site_type_symbol
_atom_site_label
_atom_site_fract_x
_atom_site_fract_y
_atom_site_fract_z
_atom_site_U_iso_or_equiv
_atom_site_adp_type
_atom_site_calc_flag
_atom_site_refinement_flags
_atom_site_occupancy
_atom_site_symmetry_multiplicity
C C1 0.85967(16) 0.48653(12) 0.8087(2) 0.0337(4) Uani d . 1 1
H H1 0.9127 0.5069 0.8785 0.040 Uiso calc R 1 1
C C2 0.76108(18) 0.52549(13) 0.7609(2) 0.0353(4) Uani d . 1 1
H H2 0.7344 0.5768 0.7899 0.042 Uiso calc R 1 1
C C3 0.77741(16) 0.40688(11) 0.6505(2) 0.0294(4) Uani d . 1 1
H H3 0.7616 0.3627 0.5889 0.035 Uiso calc R 1 1
C C4 0.57558(18) 0.56487(12) 0.5293(3) 0.0409(5) Uani d . 1 1
H H4 0.6266 0.6082 0.5487 0.049 Uiso calc R 1 1
C C5 0.60153(15) 0.48748(11) 0.5802(2) 0.0290(4) Uani d . 1 1
C C6 0.52718(19) 0.42289(12) 0.5509(3) 0.0408(5) Uani d . 1 1
H H6 0.5461 0.3709 0.5851 0.049 Uiso calc R 1 1
C C7 1.08521(15) 0.29993(11) 0.43626(19) 0.0266(3) Uani d U 1 1
C C8 1.05530(18) 0.30159(14) 0.2748(2) 0.0348(4) Uani d U 1 1
H H8 1.1169 0.3027 0.2064 0.042 Uiso calc R 1 1
N N1 0.86960(13) 0.41195(10) 0.73829(16) 0.0261(3) Uani d . 1 1
N N2 0.70833(13) 0.47384(9) 0.66080(18) 0.0288(3) Uani d . 1 1
Ni Ni1 1.0000 0.323481(18) 0.7500 0.01981(12) Uani d SU 1 2
O O1 1.00329(10) 0.31848(9) 0.52371(16) 0.0310(3) Uani d . 1 1
O O2 1.18776(11) 0.27709(9) 0.47076(14) 0.0347(3) Uani d . 1 1
O O3 0.86671(12) 0.23178(8) 0.74938(13) 0.0291(3) Uani d U 1 1
H H3Y 0.8214 0.2383 0.8237 0.044 Uiso d R 1 1
H H3X 0.8264 0.2356 0.6701 0.044 Uiso d R 1 1

loop_
_atom_site_aniso_label
_atom_site_aniso_U_11
_atom_site_aniso_U_22
_atom_site_aniso_U_33
_atom_site_aniso_U_12
_atom_site_aniso_U_13
_atom_site_aniso_U_23
C1 0.0277(8) 0.0378(10) 0.0358(10) 0.0029(7) -0.0078(8) -0.0101(8)
C2 0.0317(9) 0.0328(9) 0.0414(11) 0.0050(8) -0.0073(8) -0.0121(8)
C3 0.0260(8) 0.0294(9) 0.0327(9) 0.0065(7) -0.0078(7) -0.0043(7)
C4 0.0341(10) 0.0268(9) 0.0617(14) 0.0004(7) -0.0200(10) -0.0014(9)
C5 0.0221(8) 0.0304(9) 0.0344(9) 0.0059(6) -0.0081(7) -0.0022(7)
C6 0.0358(10) 0.0244(8) 0.0621(14) 0.0050(7) -0.0197(10) 0.0031(9)
C7 0.0272(8) 0.0337(9) 0.0189(7) 0.0008(7) -0.0008(6) -0.0015(7)
C8 0.0321(10) 0.0489(11) 0.0233(8) 0.0010(9) 0.0014(7) 0.0001(8)
N1 0.0212(7) 0.0307(8) 0.0266(7) 0.0027(6) -0.0046(5) -0.0025(6)
N2 0.0230(7) 0.0287(7) 0.0346(8) 0.0049(6) -0.0086(6) -0.0031(6)
Ni1 0.01593(17) 0.02772(18) 0.01579(17) 0.000 -0.00177(9) 0.000
O1 0.0255(6) 0.0512(9) 0.0164(6) 0.0054(5) -0.0009(4) -0.0025(5)
O2 0.0270(6) 0.0532(8) 0.0238(6) 0.0093(6) 0.0004(5) -0.0013(6)
O3 0.0263(6) 0.0357(7) 0.0253(7) -0.0042(5) -0.0021(5) -0.0035(5)

loop_
_atom_type_symbol
_atom_type_description
_atom_type_scat_dispersion_real
_atom_type_scat_dispersion_imag
_atom_type_scat_source
C C 0.0033 0.0016 'International Tables Vol C Tables 4.2.6.8 and 6.1.1.4'
H H 0.0000 0.0000 'International Tables Vol C Tables 4.2.6.8 and 6.1.1.4'
N N 0.0061 0.0033 'International Tables Vol C Tables 4.2.6.8 and 6.1.1.4'
O O 0.0106 0.0060 'International Tables Vol C Tables 4.2.6.8 and 6.1.1.4'
Ni Ni 0.3393 1.1124 'International Tables Vol C Tables 4.2.6.8 and 6.1.1.4'

loop_
_geom_angle_atom_site_label_1
_geom_angle_atom_site_label_2
_geom_angle_atom_site_label_3
_geom_angle_site_symmetry_1
_geom_angle_site_symmetry_3
_geom_angle
C2 C1 N1 . . 109.66(16)
C2 C1 H1 . . 125.2
N1 C1 H1 . . 125.2
C1 C2 N2 . . 106.02(17)
C1 C2 H2 . . 127.0
N2 C2 H2 . . 127.0
N1 C3 N2 . . 111.46(16)
N1 C3 H3 . . 124.3
N2 C3 H3 . . 124.3
C5 C4 C6 . 5_666 119.07(18)
C5 C4 H4 . . 120.5
C6 C4 H4 5_666 . 120.5
C6 C5 C4 . . 120.85(16)
C6 C5 N2 . . 119.55(16)
C4 C5 N2 . . 119.57(16)
C5 C6 C4 . 5_666 120.07(18)
C5 C6 H6 . . 120.0
C4 C6 H6 5_666 . 120.0
O1 C7 O2 . . 126.58(16)
O1 C7 C8 . . 116.29(16)
O2 C7 C8 . . 117.06(16)
C8 C8 C7 3_755 . 122.8(2)
C8 C8 H8 3_755 . 118.6
C7 C8 H8 . . 118.6
C3 N1 C1 . . 105.67(15)
C3 N1 Ni1 . . 123.47(13)
C1 N1 Ni1 . . 130.81(12)
C3 N2 C2 . . 107.19(15)
C3 N2 C5 . . 125.53(15)
C2 N2 C5 . . 127.28(15)
O1 Ni1 O1 . 3_756 175.41(8)
O1 Ni1 N1 . . 89.42(5)
O1 Ni1 N1 3_756 . 93.80(5)
O1 Ni1 N1 . 3_756 93.79(5)
O1 Ni1 N1 3_756 3_756 89.42(5)
N1 Ni1 N1 . 3_756 91.04(9)
O1 Ni1 O3 . 3_756 87.80(5)
O1 Ni1 O3 3_756 3_756 88.96(5)
N1 Ni1 O3 . 3_756 177.19(5)
N1 Ni1 O3 3_756 3_756 89.51(6)
O1 Ni1 O3 . . 88.96(5)
O1 Ni1 O3 3_756 . 87.79(5)
N1 Ni1 O3 . . 89.50(6)
N1 Ni1 O3 3_756 . 177.19(5)
O3 Ni1 O3 3_756 . 90.09(8)
C7 O1 Ni1 . . 130.74(12)
Ni1 O3 H3Y . . 109.6
Ni1 O3 H3X . . 109.3
H3Y O3 H3X . . 109.5

loop_
_geom_bond_atom_site_label_1
_geom_bond_atom_site_label_2
_geom_bond_site_symmetry_2
_geom_bond_distance
C1 C2 . 1.353(3)
C1 N1 . 1.381(2)
C1 H1 . 0.9300
C2 N2 . 1.373(2)
C2 H2 . 0.9300
C3 N1 . 1.310(2)
C3 N2 . 1.348(2)
C3 H3 . 0.9300
C4 C5 . 1.379(3)
C4 C6 5_666 1.381(3)
C4 H4 . 0.9300
C5 C6 . 1.375(3)
C5 N2 . 1.425(2)
C6 C4 5_666 1.381(3)
C6 H6 . 0.9300
C7 O1 . 1.253(2)
C7 O2 . 1.255(2)
C7 C8 . 1.496(3)
C8 C8 3_755 1.326(4)
C8 H8 . 0.9300
N1 Ni1 . 2.0670(15)
Ni1 O1 . 2.0443(15)
Ni1 O1 3_756 2.0443(15)
Ni1 N1 3_756 2.0671(15)
Ni1 O3 3_756 2.1247(13)
Ni1 O3 . 2.1247(13)
O3 H3Y . 0.8500
O3 H3X . 0.8501

loop_
_geom_hbond_atom_site_label_D
_geom_hbond_atom_site_label_H
_geom_hbond_atom_site_label_A
_geom_hbond_site_symmetry_A
_geom_hbond_distance_DH
_geom_hbond_distance_HA
_geom_hbond_distance_DA
_geom_hbond_angle_DHA
O3 H3Y O2 3_756 0.85 1.96 2.7033(18) 146
O3 H3X O2 4_456 0.85 2.03 2.8361(18) 159
C3 H3 O2 4_456 0.93 2.49 3.360(2) 155

loop_
_geom_torsion_atom_site_label_1
_geom_torsion_atom_site_label_2
_geom_torsion_atom_site_label_3
_geom_torsion_atom_site_label_4
_geom_torsion_site_symmetry_1
_geom_torsion_site_symmetry_4
_geom_torsion
N1 C1 C2 N2 . . 0.8(2)
C6 C4 C5 C6 5_666 . 0.6(4)
C6 C4 C5 N2 5_666 . 178.9(2)
C4 C5 C6 C4 . 5_666 -0.6(4)
N2 C5 C6 C4 . 5_666 -178.9(2)
O1 C7 C8 C8 . 3_755 -16.9(2)
O2 C7 C8 C8 . 3_755 160.34(12)
N2 C3 N1 C1 . . -0.2(2)
N2 C3 N1 Ni1 . . -177.88(12)
C2 C1 N1 C3 . . -0.4(2)
C2 C1 N1 Ni1 . . 177.04(15)
N1 C3 N2 C2 . . 0.7(2)
N1 C3 N2 C5 . . -179.97(17)
C1 C2 N2 C3 . . -0.9(2)
C1 C2 N2 C5 . . 179.80(19)
C6 C5 N2 C3 . . 36.0(3)
C4 C5 N2 C3 . . -142.3(2)
C6 C5 N2 C2 . . -144.8(2)
C4 C5 N2 C2 . . 36.9(3)
C3 N1 Ni1 O1 . . 45.30(16)
C1 N1 Ni1 O1 . . -131.70(17)
C3 N1 Ni1 O1 . 3_756 -131.42(15)
C1 N1 Ni1 O1 . 3_756 51.58(17)
C3 N1 Ni1 N1 . 3_756 139.09(17)
C1 N1 Ni1 N1 . 3_756 -37.91(15)
C3 N1 Ni1 O3 . 3_756 38.0(12)
C1 N1 Ni1 O3 . 3_756 -139.0(10)
C3 N1 Ni1 O3 . . -43.66(15)
C1 N1 Ni1 O3 . . 139.33(17)
O2 C7 O1 Ni1 . . 2.1(3)
C8 C7 O1 Ni1 . . 179.05(13)
O1 Ni1 O1 C7 3_756 . -73.40(17)
N1 Ni1 O1 C7 . . 152.04(17)
N1 Ni1 O1 C7 3_756 . 61.04(17)
O3 Ni1 O1 C7 3_756 . -28.32(17)
O3 Ni1 O1 C7 . . -118.44(17)
